data_7159588
loop_
_publ_author_name
'Rao, Han-Wen'
'Zhao, Tian-Lan'
'Wang, Long'
'Deng, Hong-Dan'
'Zhang, Yan-Ping'
'You, Yong'
'Wang, Zhen-Hua'
'Zhao, Jian-Qiang'
'Yuan, Wei-Cheng'

_publ_section_title
;
 Palladium-catalyzed decarboxylative &#x3b1;-allylation of thiazolidinones
 and azlactones with sulfonamido-substituted acyclic allylic carbonates.
;
_journal_issue 42
_journal_name_full 'Organic &amp; biomolecular chemistry'
_journal_page_first 8593
_journal_page_last 8602
_journal_paper_doi 10.1039/d3ob01404e
_journal_volume 21
_journal_year 2023
_chemical_formula_moiety 'C27 H25 Cl N2 O4 S'
_chemical_formula_sum 'C27 H25 Cl N2 O4 S'
_chemical_formula_weight 509.00
_space_group_crystal_system triclinic
_space_group_IT_number 2
_space_group_name_Hall '-P 1'
_space_group_name_H-M_alt 'P -1'
_atom_sites_solution_hydrogens mixed
_atom_sites_solution_primary dual
_audit_creation_date 2023-05-20
_audit_creation_method
;
Olex2 1.5-beta
(compiled 2022.04.07 svn.rca3783a0 for OlexSys, GUI svn.r6439)
;
_audit_update_record
;
2023-06-29 deposited with the CCDC.	2023-10-13 downloaded from the CCDC.
;
_cell_angle_alpha 67.633(2)
_cell_angle_beta 85.5240(10)
_cell_angle_gamma 70.287(2)
_cell_formula_units_Z 2
_cell_length_a 10.1642(2)
_cell_length_b 11.1077(2)
_cell_length_c 12.6071(2)
_cell_measurement_reflns_used 10345
_cell_measurement_temperature 99.98(10)
_cell_measurement_theta_max 71.2000
_cell_measurement_theta_min 4.5660
_cell_volume 1237.05(5)
_computing_cell_refinement 'CrysAlisPro 1.171.39.33c (Rigaku OD, 2017)'
_computing_data_collection 'CrysAlisPro 1.171.39.33c (Rigaku OD, 2017)'
_computing_data_reduction 'CrysAlisPro 1.171.39.33c (Rigaku OD, 2017)'
_computing_molecular_graphics 'Olex2 1.5-beta (Dolomanov et al., 2009)'
_computing_publication_material 'Olex2 1.5-beta (Dolomanov et al., 2009)'
_computing_structure_refinement 'SHELXL 2018/3 (Sheldrick, 2015)'
_computing_structure_solution 'SHELXT 2014/5 (Sheldrick, 2014)'
_diffrn_ambient_environment N~2~
_diffrn_ambient_temperature 99.98(10)
_diffrn_detector 'CCD plate'
_diffrn_measured_fraction_theta_full 0.990
_diffrn_measured_fraction_theta_max 0.967
_diffrn_measurement_details
;
List of Runs (angles in degrees, time in seconds):

  # Type    Start    End  Width  t~exp~   \w     \q     \k     \f   Frames
#--------------------------------------------------------------------------
  1  \w     12.00 132.00   0.50    0.50    --   42.10  57.00-180.00  240
  2  \w     -6.00  78.00   0.50    0.50    --   42.10 -82.00  30.00  168
  3  \w     27.00  86.00   0.50    0.50    --   42.10 -82.00-150.00  118
  4  \w     80.00 105.00   0.50    0.50    --   42.10  77.00 -90.00   50
  5  \w     11.00  87.00   0.50    0.50    --   42.10 -38.00 -30.00  152
  6  \w    106.00 132.00   0.50    0.50    --   42.10  77.00 -60.00   52
  7  \w    -46.00   2.00   0.50    0.50    --   42.10 -38.00 -30.00   96
  8  \w     83.00 130.00   0.50    0.50    --   42.10  77.00  60.00   94
  9  \w      2.00  67.00   0.50    0.50    --   42.10 -57.00-150.00  130
 10  \w     16.00 126.00   0.50    0.50    --  101.60 -82.00-180.00  220
 11  \w     71.00  97.00   0.50    0.50    --  101.60 -82.00 -90.00   52
 12  \w     47.00 145.00   0.50    0.50    --  101.60 -82.00-120.00  196
 13  \w     75.00 101.00   0.50    0.50    --  101.60 -82.00-150.00   52
 14  \w     73.00  99.00   0.50    0.50    --  101.60 -82.00 -30.00   52
 15  \w     12.00  65.00   0.50    0.50    --  101.60 -82.00 -90.00  106
 16  \w     63.00  89.00   0.50    0.50    --  101.60 -82.00 150.00   52
 17  \w     25.00 191.00   0.50    0.50    --  101.60  25.00   0.00  332
 18  \w     27.00 124.00   0.50    0.50    --  101.60 -82.00  30.00  194
 19  \w     84.00 148.00   0.50    0.50    --  101.60  64.00  90.00  128
 20  \w     46.00 132.00   0.50    0.50    --  101.60 -82.00 -60.00  172
 21  \w     15.00  51.00   0.50    0.50    --  101.60 -64.00 150.00   72
 22  \w     79.00 105.00   0.50    0.50    --  101.60 -64.00 150.00   52
 23  \w     13.00  87.00   0.50    0.50    --  101.60 -64.00  60.00  148
 24  \w    131.00 156.00   0.50    0.50    --  101.60  82.00   0.00   50
 25  \w     53.00  79.00   0.50    0.50    --  101.60 -50.00-120.00   52
 26  \w     96.00 132.00   0.50    0.50    --  101.60 -50.00-120.00   72
 27  \w     73.00 188.00   0.50    0.50    --  101.60  50.00-120.00  230
 28  \w     93.00 122.00   0.50    0.50    --  101.60  82.00   0.00   58
 29  \w     12.00  45.00   0.50    0.50    --  101.60 -82.00 150.00   66
 30  \w     73.00 106.00   0.50    0.50    --  101.60 -82.00  90.00   66
 31  \w    134.00 181.00   0.50    0.50    --  101.60  50.00-150.00   94
 32  \w    -23.00   4.00   0.50    0.50    --   42.10 -57.00-180.00   54
 33  \w    155.00 181.00   0.50    0.50    --  101.60  82.00 -30.00   52
 34  \w    166.00 191.00   0.50    0.50    --  101.60 -12.00 -60.00   50
 35  \w     61.00  87.00   0.50    0.50    --  101.60 -12.00 -60.00   52
;
_diffrn_measurement_device 'four-circle diffractometer'
_diffrn_measurement_device_type 'XtaLAB AFC12 (RINC): Kappa single'
_diffrn_measurement_method '\w scans'
_diffrn_orient_matrix_type 'CrysAlisPro convention (1999,Acta A55,543-557)'
_diffrn_orient_matrix_UB_11 0.0525949000
_diffrn_orient_matrix_UB_12 -0.1401463000
_diffrn_orient_matrix_UB_13 -0.0140050000
_diffrn_orient_matrix_UB_21 -0.0353096000
_diffrn_orient_matrix_UB_22 -0.0710469000
_diffrn_orient_matrix_UB_23 0.1244271000
_diffrn_orient_matrix_UB_31 -0.1483103000
_diffrn_orient_matrix_UB_32 0.0249370000
_diffrn_orient_matrix_UB_33 -0.0429086000
_diffrn_radiation_monochromator mirror
_diffrn_radiation_probe x-ray
_diffrn_radiation_type 'Cu K\a'
_diffrn_radiation_wavelength 1.54184
_diffrn_reflns_av_R_equivalents 0.0207
_diffrn_reflns_av_unetI/netI 0.0184
_diffrn_reflns_Laue_measured_fraction_full 0.990
_diffrn_reflns_Laue_measured_fraction_max 0.967
_diffrn_reflns_limit_h_max 10
_diffrn_reflns_limit_h_min -12
_diffrn_reflns_limit_k_max 13
_diffrn_reflns_limit_k_min -13
_diffrn_reflns_limit_l_max 15
_diffrn_reflns_limit_l_min -15
_diffrn_reflns_number 12363
_diffrn_reflns_point_group_measured_fraction_full 0.990
_diffrn_reflns_point_group_measured_fraction_max 0.967
_diffrn_reflns_theta_full 67.684
_diffrn_reflns_theta_max 71.516
_diffrn_reflns_theta_min 3.798
_diffrn_source 'Rotating-anode X-ray tube'
_diffrn_source_type 'Rigaku (Cu) X-ray Source'
_exptl_absorpt_coefficient_mu 2.460
_exptl_absorpt_correction_T_max 1.00000
_exptl_absorpt_correction_T_min 0.42326
_exptl_absorpt_correction_type multi-scan
_exptl_absorpt_process_details
;
CrysAlisPro 1.171.39.33c (Rigaku Oxford Diffraction, 2017)
Empirical absorption correction using spherical harmonics,
 implemented in SCALE3 ABSPACK scaling algorithm.
;
_exptl_crystal_colour 'clear light colourless'
_exptl_crystal_density_diffrn 1.366
_exptl_crystal_description block
_exptl_crystal_F_000 532
_exptl_crystal_size_max 0.14
_exptl_crystal_size_mid 0.12
_exptl_crystal_size_min 0.11
_refine_diff_density_max 0.340
_refine_diff_density_min -0.540
_refine_diff_density_rms 0.058
_refine_ls_extinction_method none
_refine_ls_goodness_of_fit_ref 1.050
_refine_ls_hydrogen_treatment mixed
_refine_ls_matrix_type full
_refine_ls_number_parameters 329
_refine_ls_number_reflns 4679
_refine_ls_number_restraints 0
_refine_ls_restrained_S_all 1.050
_refine_ls_R_factor_all 0.0373
_refine_ls_R_factor_gt 0.0365
_refine_ls_shift/su_max 0.001
_refine_ls_shift/su_mean 0.000
_refine_ls_structure_factor_coef Fsqd
_refine_ls_weighting_details 'w=1/[\s^2^(Fo^2^)+(0.0571P)^2^+0.5594P] where P=(Fo^2^+2Fc^2^)/3'
_refine_ls_weighting_scheme calc
_refine_ls_wR_factor_gt 0.0976
_refine_ls_wR_factor_ref 0.0982
_reflns_Friedel_coverage 0.000
_reflns_number_gt 4510
_reflns_number_total 4679
_reflns_threshold_expression 'I > 2\s(I)'
_cod_data_source_file d3ob01404e2.cif
_cod_data_source_block 0518zjq-1
_cod_depositor_comments 'Adding full bibliography for 7159588.cif.'
_cod_original_cell_volume 1237.06(4)
_cod_database_code 7159588
_shelx_shelxl_version_number 2018/3
_chemical_oxdiff_formula 'C H O N S'
_shelx_space_group_comment
;
The symmetry employed for this shelxl refinement is uniquely defined
by the following loop, which should always be used as a source of
symmetry information in preference to the above space-group names.
They are only intended as comments.
;
_olex2_refinement_description
;
1. Fixed Uiso
 At 1.2 times of:
  All C(H) groups, All C(H,H) groups
 At 1.5 times of:
  All C(H,H,H) groups
2.a Secondary CH2 refined with riding coordinates:
 C1(H1A,H1B), C3(H3A,H3B), C13(H13A,H13B)
2.b Aromatic/amide H refined with riding coordinates:
 C8(H8), C9(H9), C11(H11), C12(H12), C15(H15), C16(H16), C17(H17), C18(H18),
 C19(H19), C21(H21), C22(H22), C24(H24), C25(H25)
2.c Idealised Me refined as rotating group:
 C26(H26A,H26B,H26C)
;
_olex2_submission_special_instructions 'No special instructions were received'
_oxdiff_exptl_absorpt_empirical_details
;
Empirical correction (ABSPACK) includes:
- Absorption correction using spherical harmonics
- Frame scaling
;
_oxdiff_exptl_absorpt_empirical_full_max 2.292
_oxdiff_exptl_absorpt_empirical_full_min 0.574

loop_
_space_group_symop_operation_xyz
'x, y, z'
'-x, -y, -z'

loop_
_atom_site_label
_atom_site_type_symbol
_atom_site_fract_x
_atom_site_fract_y
_atom_site_fract_z
_atom_site_U_iso_or_equiv
_atom_site_adp_type
_atom_site_occupancy
_atom_site_site_symmetry_order
_atom_site_calc_flag
_atom_site_refinement_flags_posn
_atom_site_refinement_flags_adp
_atom_site_refinement_flags_occupancy
_atom_site_disorder_assembly
_atom_site_disorder_group
Cl1 Cl 0.65748(4) -0.23259(4) 0.73790(4) 0.04029(13) Uani 1 1 d . . . . .
S1 S 0.12486(4) 0.76205(3) 0.65910(3) 0.02177(11) Uani 1 1 d . . . . .
O1 O -0.01490(12) 0.85420(11) 0.65417(9) 0.0293(2) Uani 1 1 d . . . . .
O2 O 0.24024(12) 0.80291(11) 0.67050(9) 0.0279(2) Uani 1 1 d . . . . .
O3 O 0.35606(10) 0.59027(10) 0.58425(8) 0.0200(2) Uani 1 1 d . . . . .
O4 O 0.19191(11) 0.40091(11) 0.58795(9) 0.0260(2) Uani 1 1 d . . . . .
N1 N 0.13319(12) 0.73535(12) 0.53415(10) 0.0197(2) Uani 1 1 d . . . . .
N2 N 0.33879(13) 0.45518(12) 0.44709(10) 0.0180(2) Uani 1 1 d . . . . .
C1 C -0.00029(15) 0.79633(16) 0.46201(13) 0.0251(3) Uani 1 1 d . . . . .
H1A H -0.042242 0.895546 0.449094 0.030 Uiso 1 1 calc R U . . .
H1B H -0.067440 0.749595 0.502701 0.030 Uiso 1 1 calc R U . . .
C2 C 0.02637(15) 0.78026(15) 0.34890(13) 0.0222(3) Uani 1 1 d . . . . .
C3 C 0.11257(14) 0.63669(14) 0.35957(12) 0.0200(3) Uani 1 1 d . . . . .
H3A H 0.119941 0.630110 0.283052 0.024 Uiso 1 1 calc R U . . .
H3B H 0.067866 0.570173 0.409955 0.024 Uiso 1 1 calc R U . . .
C4 C 0.25885(14) 0.60266(13) 0.41099(12) 0.0176(3) Uani 1 1 d . . . . .
C5 C 0.25298(14) 0.64020(13) 0.51803(11) 0.0180(3) Uani 1 1 d . . . . .
C6 C 0.30025(15) 0.36443(14) 0.54136(12) 0.0204(3) Uani 1 1 d . . . . .
C7 C 0.39689(15) 0.21764(14) 0.58638(12) 0.0215(3) Uani 1 1 d . . . . .
C8 C 0.51193(15) 0.16489(15) 0.52993(13) 0.0221(3) Uani 1 1 d . . . . .
H8 H 0.532814 0.223411 0.458115 0.027 Uiso 1 1 calc R U . . .
C9 C 0.59638(16) 0.02712(15) 0.57801(14) 0.0263(3) Uani 1 1 d . . . . .
H9 H 0.676073 -0.008576 0.540559 0.032 Uiso 1 1 calc R U . . .
C10 C 0.56227(16) -0.05662(15) 0.68101(15) 0.0295(3) Uani 1 1 d . . . . .
C11 C 0.45035(18) -0.00633(18) 0.73989(16) 0.0389(4) Uani 1 1 d . . . . .
H11 H 0.430160 -0.065339 0.811762 0.047 Uiso 1 1 calc R U . . .
C12 C 0.36826(17) 0.13138(17) 0.69237(15) 0.0335(4) Uani 1 1 d . . . . .
H12 H 0.291697 0.167431 0.732370 0.040 Uiso 1 1 calc R U . . .
C13 C 0.34436(14) 0.68582(14) 0.32466(11) 0.0185(3) Uani 1 1 d . . . . .
H13A H 0.312664 0.780341 0.324885 0.022 Uiso 1 1 calc R U . . .
H13B H 0.444155 0.642005 0.352275 0.022 Uiso 1 1 calc R U . . .
C14 C 0.33324(14) 0.69647(14) 0.20228(12) 0.0196(3) Uani 1 1 d . . . . .
C15 C 0.36401(15) 0.58107(15) 0.17280(12) 0.0221(3) Uani 1 1 d . . . . .
H15 H 0.395391 0.491122 0.231059 0.026 Uiso 1 1 calc R U . . .
C16 C 0.34926(17) 0.59630(17) 0.05946(13) 0.0272(3) Uani 1 1 d . . . . .
H16 H 0.370064 0.516801 0.040928 0.033 Uiso 1 1 calc R U . . .
C17 C 0.30434(17) 0.72684(18) -0.02712(13) 0.0313(4) Uani 1 1 d . . . . .
H17 H 0.294422 0.737157 -0.104712 0.038 Uiso 1 1 calc R U . . .
C18 C 0.27416(19) 0.84191(18) 0.00131(14) 0.0342(4) Uani 1 1 d . . . . .
H18 H 0.243232 0.931721 -0.057185 0.041 Uiso 1 1 calc R U . . .
C19 C 0.28887(17) 0.82670(16) 0.11462(13) 0.0275(3) Uani 1 1 d . . . . .
H19 H 0.268320 0.906480 0.132706 0.033 Uiso 1 1 calc R U . . .
C20 C 0.13997(16) 0.60004(15) 0.76674(12) 0.0219(3) Uani 1 1 d . . . . .
C21 C 0.26830(16) 0.51091(16) 0.82241(12) 0.0255(3) Uani 1 1 d . . . . .
H21 H 0.349839 0.536683 0.803725 0.031 Uiso 1 1 calc R U . . .
C22 C 0.27592(18) 0.38345(16) 0.90586(13) 0.0303(3) Uani 1 1 d . . . . .
H22 H 0.363730 0.321559 0.944091 0.036 Uiso 1 1 calc R U . . .
C23 C 0.1574(2) 0.34458(17) 0.93460(13) 0.0317(4) Uani 1 1 d . . . . .
C24 C 0.02974(19) 0.43617(18) 0.87768(14) 0.0341(4) Uani 1 1 d . . . . .
H24 H -0.052105 0.411034 0.896902 0.041 Uiso 1 1 calc R U . . .
C25 C 0.02013(17) 0.56329(17) 0.79349(13) 0.0294(3) Uani 1 1 d . . . . .
H25 H -0.067368 0.624760 0.754422 0.035 Uiso 1 1 calc R U . . .
C26 C 0.1660(3) 0.2057(2) 1.02582(16) 0.0472(5) Uani 1 1 d . . . . .
H26A H 0.264092 0.145501 1.042010 0.071 Uiso 1 1 calc R U . . .
H26B H 0.112281 0.163633 0.998483 0.071 Uiso 1 1 calc R U . . .
H26C H 0.127339 0.217989 1.096134 0.071 Uiso 1 1 calc R U . . .
C27 C -0.02424(17) 0.88563(17) 0.25082(14) 0.0293(3) Uani 1 1 d . . . . .
H27A H -0.010(2) 0.874(2) 0.1789(18) 0.032(5) Uiso 1 1 d . . . . .
H27B H -0.075(2) 0.972(2) 0.2524(18) 0.039(5) Uiso 1 1 d . . . . .
H2 H 0.428(2) 0.434(2) 0.4338(17) 0.034(5) Uiso 1 1 d . . . . .

loop_
_atom_site_aniso_label
_atom_site_aniso_U_11
_atom_site_aniso_U_22
_atom_site_aniso_U_33
_atom_site_aniso_U_23
_atom_site_aniso_U_13
_atom_site_aniso_U_12
Cl1 0.0335(2) 0.01694(19) 0.0565(3) -0.00052(17) -0.01348(19) -0.00319(15)
S1 0.0269(2) 0.01815(18) 0.01895(18) -0.00600(13) 0.00150(13) -0.00708(14)
O1 0.0314(6) 0.0224(5) 0.0273(6) -0.0089(4) 0.0022(4) -0.0014(4)
O2 0.0377(6) 0.0267(5) 0.0240(5) -0.0093(4) 0.0022(4) -0.0167(5)
O3 0.0195(5) 0.0216(5) 0.0171(5) -0.0038(4) -0.0014(4) -0.0084(4)
O4 0.0195(5) 0.0222(5) 0.0293(5) -0.0019(4) 0.0039(4) -0.0080(4)
N1 0.0204(6) 0.0181(6) 0.0181(6) -0.0050(5) -0.0010(4) -0.0051(5)
N2 0.0170(6) 0.0143(5) 0.0197(6) -0.0024(4) -0.0003(4) -0.0059(4)
C1 0.0203(7) 0.0231(7) 0.0263(8) -0.0064(6) -0.0042(6) -0.0024(6)
C2 0.0185(7) 0.0219(7) 0.0253(7) -0.0070(6) -0.0041(5) -0.0066(6)
C3 0.0184(7) 0.0185(7) 0.0219(7) -0.0054(5) -0.0027(5) -0.0066(5)
C4 0.0177(7) 0.0141(6) 0.0186(6) -0.0026(5) -0.0013(5) -0.0058(5)
C5 0.0198(7) 0.0155(6) 0.0173(6) -0.0016(5) 0.0011(5) -0.0092(5)
C6 0.0184(7) 0.0200(7) 0.0215(7) -0.0033(6) -0.0014(5) -0.0094(5)
C7 0.0196(7) 0.0182(7) 0.0248(7) -0.0026(6) -0.0027(5) -0.0093(6)
C8 0.0240(7) 0.0186(7) 0.0248(7) -0.0060(6) -0.0017(6) -0.0104(6)
C9 0.0232(7) 0.0216(7) 0.0353(8) -0.0111(6) -0.0030(6) -0.0075(6)
C10 0.0239(8) 0.0170(7) 0.0406(9) -0.0020(6) -0.0094(6) -0.0059(6)
C11 0.0326(9) 0.0245(8) 0.0397(10) 0.0087(7) 0.0017(7) -0.0091(7)
C12 0.0251(8) 0.0243(8) 0.0366(9) 0.0022(7) 0.0056(7) -0.0071(6)
C13 0.0204(7) 0.0171(6) 0.0170(6) -0.0029(5) -0.0010(5) -0.0087(5)
C14 0.0190(7) 0.0202(7) 0.0171(7) -0.0026(5) -0.0011(5) -0.0080(5)
C15 0.0227(7) 0.0216(7) 0.0202(7) -0.0047(6) 0.0000(5) -0.0086(6)
C16 0.0286(8) 0.0321(8) 0.0247(7) -0.0129(6) 0.0030(6) -0.0126(6)
C17 0.0325(9) 0.0411(9) 0.0180(7) -0.0089(7) -0.0016(6) -0.0114(7)
C18 0.0413(10) 0.0292(8) 0.0185(7) 0.0006(6) -0.0036(6) -0.0052(7)
C19 0.0357(8) 0.0202(7) 0.0206(7) -0.0029(6) -0.0007(6) -0.0071(6)
C20 0.0271(7) 0.0209(7) 0.0168(6) -0.0065(5) 0.0017(5) -0.0077(6)
C21 0.0271(8) 0.0281(8) 0.0202(7) -0.0076(6) 0.0002(6) -0.0093(6)
C22 0.0375(9) 0.0253(8) 0.0217(7) -0.0056(6) -0.0051(6) -0.0051(7)
C23 0.0506(10) 0.0265(8) 0.0204(7) -0.0071(6) -0.0006(7) -0.0174(7)
C24 0.0413(10) 0.0385(9) 0.0277(8) -0.0082(7) 0.0041(7) -0.0250(8)
C25 0.0276(8) 0.0318(8) 0.0255(8) -0.0061(6) 0.0010(6) -0.0113(7)
C26 0.0780(15) 0.0312(9) 0.0320(9) -0.0019(8) -0.0048(9) -0.0276(10)
C27 0.0305(8) 0.0229(8) 0.0278(8) -0.0056(6) -0.0082(6) -0.0034(6)

loop_
_atom_type_symbol
_atom_type_description
_atom_type_scat_dispersion_real
_atom_type_scat_dispersion_imag
_atom_type_scat_source
C C 0.0181 0.0091 'International Tables Vol C Tables 4.2.6.8 and 6.1.1.4'
H H 0.0000 0.0000 'International Tables Vol C Tables 4.2.6.8 and 6.1.1.4'
Cl Cl 0.3639 0.7018 'International Tables Vol C Tables 4.2.6.8 and 6.1.1.4'
N N 0.0311 0.0180 'International Tables Vol C Tables 4.2.6.8 and 6.1.1.4'
O O 0.0492 0.0322 'International Tables Vol C Tables 4.2.6.8 and 6.1.1.4'
S S 0.3331 0.5567 'International Tables Vol C Tables 4.2.6.8 and 6.1.1.4'

loop_
_geom_angle_atom_site_label_1
_geom_angle_atom_site_label_2
_geom_angle_atom_site_label_3
_geom_angle
_geom_angle_site_symmetry_1
_geom_angle_site_symmetry_3
_geom_angle_publ_flag
O1 S1 N1 103.93(6) . . ?
O1 S1 C20 108.74(7) . . ?
O2 S1 O1 119.24(7) . . ?
O2 S1 N1 109.17(6) . . ?
O2 S1 C20 110.24(7) . . ?
N1 S1 C20 104.36(6) . . ?
C1 N1 S1 116.39(9) . . ?
C5 N1 S1 117.72(9) . . ?
C5 N1 C1 124.76(12) . . ?
C4 N2 H2 116.0(13) . . ?
C6 N2 C4 118.71(12) . . ?
C6 N2 H2 117.3(13) . . ?
N1 C1 H1A 109.6 . . ?
N1 C1 H1B 109.6 . . ?
N1 C1 C2 110.36(12) . . ?
H1A C1 H1B 108.1 . . ?
C2 C1 H1A 109.6 . . ?
C2 C1 H1B 109.6 . . ?
C1 C2 C3 113.50(12) . . ?
C27 C2 C1 121.40(14) . . ?
C27 C2 C3 125.10(14) . . ?
C2 C3 H3A 110.0 . . ?
C2 C3 H3B 110.0 . . ?
C2 C3 C4 108.47(11) . . ?
H3A C3 H3B 108.4 . . ?
C4 C3 H3A 110.0 . . ?
C4 C3 H3B 110.0 . . ?
N2 C4 C3 111.43(11) . . ?
N2 C4 C5 106.82(11) . . ?
N2 C4 C13 108.66(11) . . ?
C3 C4 C5 112.44(11) . . ?
C3 C4 C13 111.91(11) . . ?
C5 C4 C13 105.24(10) . . ?
O3 C5 N1 120.74(13) . . ?
O3 C5 C4 119.97(12) . . ?
N1 C5 C4 119.21(12) . . ?
O4 C6 N2 121.73(13) . . ?
O4 C6 C7 121.14(13) . . ?
N2 C6 C7 117.13(12) . . ?
C8 C7 C6 124.22(13) . . ?
C12 C7 C6 116.47(14) . . ?
C12 C7 C8 119.31(14) . . ?
C7 C8 H8 119.8 . . ?
C9 C8 C7 120.45(14) . . ?
C9 C8 H8 119.8 . . ?
C8 C9 H9 120.6 . . ?
C10 C9 C8 118.76(15) . . ?
C10 C9 H9 120.6 . . ?
C9 C10 Cl1 119.92(13) . . ?
C9 C10 C11 121.93(14) . . ?
C11 C10 Cl1 118.10(13) . . ?
C10 C11 H11 120.6 . . ?
C10 C11 C12 118.89(15) . . ?
C12 C11 H11 120.6 . . ?
C7 C12 H12 119.7 . . ?
C11 C12 C7 120.59(16) . . ?
C11 C12 H12 119.7 . . ?
C4 C13 H13A 108.5 . . ?
C4 C13 H13B 108.5 . . ?
H13A C13 H13B 107.5 . . ?
C14 C13 C4 115.24(11) . . ?
C14 C13 H13A 108.5 . . ?
C14 C13 H13B 108.5 . . ?
C15 C14 C13 122.95(12) . . ?
C19 C14 C13 118.96(13) . . ?
C19 C14 C15 118.09(13) . . ?
C14 C15 H15 119.6 . . ?
C16 C15 C14 120.79(13) . . ?
C16 C15 H15 119.6 . . ?
C15 C16 H16 119.7 . . ?
C15 C16 C17 120.53(15) . . ?
C17 C16 H16 119.7 . . ?
C16 C17 H17 120.5 . . ?
C18 C17 C16 119.06(14) . . ?
C18 C17 H17 120.5 . . ?
C17 C18 H18 119.8 . . ?
C17 C18 C19 120.41(15) . . ?
C19 C18 H18 119.8 . . ?
C14 C19 H19 119.4 . . ?
C18 C19 C14 121.11(15) . . ?
C18 C19 H19 119.4 . . ?
C21 C20 S1 120.79(12) . . ?
C21 C20 C25 120.95(14) . . ?
C25 C20 S1 118.26(11) . . ?
C20 C21 H21 120.5 . . ?
C20 C21 C22 118.95(15) . . ?
C22 C21 H21 120.5 . . ?
C21 C22 H22 119.4 . . ?
C21 C22 C23 121.20(15) . . ?
C23 C22 H22 119.4 . . ?
C22 C23 C24 118.72(15) . . ?
C22 C23 C26 121.07(16) . . ?
C24 C23 C26 120.22(17) . . ?
C23 C24 H24 119.5 . . ?
C25 C24 C23 120.98(16) . . ?
C25 C24 H24 119.5 . . ?
C20 C25 H25 120.4 . . ?
C24 C25 C20 119.21(15) . . ?
C24 C25 H25 120.4 . . ?
C23 C26 H26A 109.5 . . ?
C23 C26 H26B 109.5 . . ?
C23 C26 H26C 109.5 . . ?
H26A C26 H26B 109.5 . . ?
H26A C26 H26C 109.5 . . ?
H26B C26 H26C 109.5 . . ?
C2 C27 H27A 121.2(12) . . ?
C2 C27 H27B 119.1(13) . . ?
H27A C27 H27B 119.6(17) . . ?

loop_
_geom_bond_atom_site_label_1
_geom_bond_atom_site_label_2
_geom_bond_distance
_geom_bond_site_symmetry_2
_geom_bond_publ_flag
Cl1 C10 1.7426(15) . ?
S1 O1 1.4331(11) . ?
S1 O2 1.4273(11) . ?
S1 N1 1.7013(12) . ?
S1 C20 1.7581(14) . ?
O3 C5 1.2224(17) . ?
O4 C6 1.2252(18) . ?
N1 C1 1.4934(18) . ?
N1 C5 1.3775(18) . ?
N2 C4 1.4639(17) . ?
N2 C6 1.3653(18) . ?
N2 H2 0.88(2) . ?
C1 H1A 0.9900 . ?
C1 H1B 0.9900 . ?
C1 C2 1.497(2) . ?
C2 C3 1.497(2) . ?
C2 C27 1.325(2) . ?
C3 H3A 0.9900 . ?
C3 H3B 0.9900 . ?
C3 C4 1.5358(18) . ?
C4 C5 1.5483(19) . ?
C4 C13 1.5563(18) . ?
C6 C7 1.4992(19) . ?
C7 C8 1.394(2) . ?
C7 C12 1.393(2) . ?
C8 H8 0.9500 . ?
C8 C9 1.391(2) . ?
C9 H9 0.9500 . ?
C9 C10 1.378(2) . ?
C10 C11 1.383(3) . ?
C11 H11 0.9500 . ?
C11 C12 1.384(2) . ?
C12 H12 0.9500 . ?
C13 H13A 0.9900 . ?
C13 H13B 0.9900 . ?
C13 C14 1.5121(19) . ?
C14 C15 1.398(2) . ?
C14 C19 1.392(2) . ?
C15 H15 0.9500 . ?
C15 C16 1.388(2) . ?
C16 H16 0.9500 . ?
C16 C17 1.389(2) . ?
C17 H17 0.9500 . ?
C17 C18 1.387(3) . ?
C18 H18 0.9500 . ?
C18 C19 1.387(2) . ?
C19 H19 0.9500 . ?
C20 C21 1.385(2) . ?
C20 C25 1.390(2) . ?
C21 H21 0.9500 . ?
C21 C22 1.387(2) . ?
C22 H22 0.9500 . ?
C22 C23 1.390(3) . ?
C23 C24 1.391(3) . ?
C23 C26 1.511(2) . ?
C24 H24 0.9500 . ?
C24 C25 1.383(2) . ?
C25 H25 0.9500 . ?
C26 H26A 0.9800 . ?
C26 H26B 0.9800 . ?
C26 H26C 0.9800 . ?
C27 H27A 0.96(2) . ?
C27 H27B 0.93(2) . ?

loop_
_geom_torsion_atom_site_label_1
_geom_torsion_atom_site_label_2
_geom_torsion_atom_site_label_3
_geom_torsion_atom_site_label_4
_geom_torsion
_geom_torsion_site_symmetry_1
_geom_torsion_site_symmetry_2
_geom_torsion_site_symmetry_3
_geom_torsion_site_symmetry_4
_geom_torsion_publ_flag
Cl1 C10 C11 C12 -176.01(14) . . . . ?
S1 N1 C1 C2 172.82(10) . . . . ?
S1 N1 C5 O3 -9.18(17) . . . . ?
S1 N1 C5 C4 174.12(9) . . . . ?
S1 C20 C21 C22 -179.26(11) . . . . ?
S1 C20 C25 C24 179.83(12) . . . . ?
O1 S1 N1 C1 -6.14(12) . . . . ?
O1 S1 N1 C5 -174.53(10) . . . . ?
O1 S1 C20 C21 -153.62(12) . . . . ?
O1 S1 C20 C25 27.08(14) . . . . ?
O2 S1 N1 C1 -134.38(10) . . . . ?
O2 S1 N1 C5 57.22(12) . . . . ?
O2 S1 C20 C21 -21.18(14) . . . . ?
O2 S1 C20 C25 159.52(12) . . . . ?
O4 C6 C7 C8 171.45(14) . . . . ?
O4 C6 C7 C12 -9.4(2) . . . . ?
N1 S1 C20 C21 95.93(13) . . . . ?
N1 S1 C20 C25 -83.37(13) . . . . ?
N1 C1 C2 C3 48.99(16) . . . . ?
N1 C1 C2 C27 -131.40(15) . . . . ?
N2 C4 C5 O3 39.74(16) . . . . ?
N2 C4 C5 N1 -143.53(12) . . . . ?
N2 C4 C13 C14 81.22(14) . . . . ?
N2 C6 C7 C8 -9.0(2) . . . . ?
N2 C6 C7 C12 170.14(14) . . . . ?
C1 N1 C5 O3 -176.51(12) . . . . ?
C1 N1 C5 C4 6.79(19) . . . . ?
C1 C2 C3 C4 -64.55(15) . . . . ?
C2 C3 C4 N2 167.63(11) . . . . ?
C2 C3 C4 C5 47.74(15) . . . . ?
C2 C3 C4 C13 -70.47(14) . . . . ?
C3 C4 C5 O3 162.27(12) . . . . ?
C3 C4 C5 N1 -21.00(16) . . . . ?
C3 C4 C13 C14 -42.25(16) . . . . ?
C4 N2 C6 O4 8.7(2) . . . . ?
C4 N2 C6 C7 -170.91(12) . . . . ?
C4 C13 C14 C15 -55.21(18) . . . . ?
C4 C13 C14 C19 124.01(14) . . . . ?
C5 N1 C1 C2 -19.70(19) . . . . ?
C5 C4 C13 C14 -164.67(11) . . . . ?
C6 N2 C4 C3 -71.05(15) . . . . ?
C6 N2 C4 C5 52.12(15) . . . . ?
C6 N2 C4 C13 165.19(12) . . . . ?
C6 C7 C8 C9 179.92(13) . . . . ?
C6 C7 C12 C11 178.93(16) . . . . ?
C7 C8 C9 C10 1.4(2) . . . . ?
C8 C7 C12 C11 -1.9(3) . . . . ?
C8 C9 C10 Cl1 174.91(11) . . . . ?
C8 C9 C10 C11 -2.7(2) . . . . ?
C9 C10 C11 C12 1.7(3) . . . . ?
C10 C11 C12 C7 0.7(3) . . . . ?
C12 C7 C8 C9 0.8(2) . . . . ?
C13 C4 C5 O3 -75.65(15) . . . . ?
C13 C4 C5 N1 101.08(13) . . . . ?
C13 C14 C15 C16 178.58(13) . . . . ?
C13 C14 C19 C18 -178.63(15) . . . . ?
C14 C15 C16 C17 0.4(2) . . . . ?
C15 C14 C19 C18 0.6(2) . . . . ?
C15 C16 C17 C18 -0.1(2) . . . . ?
C16 C17 C18 C19 0.1(3) . . . . ?
C17 C18 C19 C14 -0.4(3) . . . . ?
C19 C14 C15 C16 -0.6(2) . . . . ?
C20 S1 N1 C1 107.77(11) . . . . ?
C20 S1 N1 C5 -60.63(11) . . . . ?
C20 C21 C22 C23 -0.4(2) . . . . ?
C21 C20 C25 C24 0.5(2) . . . . ?
C21 C22 C23 C24 0.2(2) . . . . ?
C21 C22 C23 C26 -179.84(15) . . . . ?
C22 C23 C24 C25 0.4(3) . . . . ?
C23 C24 C25 C20 -0.7(3) . . . . ?
C25 C20 C21 C22 0.0(2) . . . . ?
C26 C23 C24 C25 -179.60(16) . . . . ?
C27 C2 C3 C4 115.86(16) . . . . ?
